data_7048306
loop_
_publ_author_name
'Quan, Linh M.'
'Stringer, Bradley D.'
'Haghighatbin, Mohammad A.'
'Agugiaro, Johnny'
'Barbante, Gregory J.'
'Wilson, David J. D.'
'Hogan, Conor F.'
'Barnard, Peter J.'

_publ_section_title
;
 Tuning the electrochemiluminescent properties of iridium complexes of
 N-heterocyclic carbene ligands.
;
_journal_issue 2
_journal_name_full 'Dalton transactions (Cambridge, England : 2003)'
_journal_page_first 653
_journal_page_last 663
_journal_paper_doi 10.1039/c8dt04433c
_journal_volume 48
_journal_year 2019
_chemical_formula_moiety 'C32 H21 F4 Ir N4, C2 H3 N'
_chemical_formula_sum 'C34 H24 F4 Ir N5'
_chemical_formula_weight 770.78
_space_group_crystal_system triclinic
_space_group_IT_number 2
_space_group_name_Hall '-P 1'
_space_group_name_H-M_alt 'P -1'
_symmetry_space_group_name_Hall '-P 1'
_symmetry_space_group_name_H-M 'P -1'
_atom_sites_solution_hydrogens geom
_atom_sites_solution_primary direct
_audit_creation_date 2018-06-19
_audit_creation_method
;
Olex2 1.2
(compiled 2018.05.29 svn.r3508 for OlexSys, GUI svn.r5506)
;
_audit_update_record
;
2018-09-23 deposited with the CCDC.
2018-12-05 downloaded from the CCDC.
;
_cell_angle_alpha 71.971(3)
_cell_angle_beta 89.258(2)
_cell_angle_gamma 88.706(3)
_cell_formula_units_Z 2
_cell_length_a 9.8986(3)
_cell_length_b 11.6908(4)
_cell_length_c 13.1739(4)
_cell_measurement_reflns_used 6114
_cell_measurement_temperature 173
_cell_measurement_theta_max 73.5704
_cell_measurement_theta_min 3.5254
_cell_volume 1449.27(8)
_computing_molecular_graphics 'Olex2 (Dolomanov et al., 2009)'
_computing_publication_material 'Olex2 (Dolomanov et al., 2009)'
_computing_structure_refinement 'ShelXL (Sheldrick, 2015)'
_computing_structure_solution 'ShelXS (Sheldrick, 2008)'
_diffrn_ambient_temperature 173
_diffrn_measured_fraction_theta_full 0.998
_diffrn_measured_fraction_theta_max 0.965
_diffrn_measurement_device_type 'Xcalibur, Atlas, Gemini'
_diffrn_measurement_method '\w scans'
_diffrn_radiation_type CuK\a
_diffrn_radiation_wavelength 1.54184
_diffrn_reflns_av_R_equivalents 0.0346
_diffrn_reflns_av_unetI/netI 0.0290
_diffrn_reflns_Laue_measured_fraction_full 0.998
_diffrn_reflns_Laue_measured_fraction_max 0.965
_diffrn_reflns_limit_h_max 12
_diffrn_reflns_limit_h_min -12
_diffrn_reflns_limit_k_max 13
_diffrn_reflns_limit_k_min -14
_diffrn_reflns_limit_l_max 11
_diffrn_reflns_limit_l_min -16
_diffrn_reflns_number 9129
_diffrn_reflns_point_group_measured_fraction_full 0.998
_diffrn_reflns_point_group_measured_fraction_max 0.965
_diffrn_reflns_theta_full 67.684
_diffrn_reflns_theta_max 73.732
_diffrn_reflns_theta_min 3.528
_exptl_absorpt_coefficient_mu 9.429
_exptl_absorpt_correction_T_max 1.00000
_exptl_absorpt_correction_T_min 0.17129
_exptl_absorpt_correction_type multi-scan
_exptl_absorpt_process_details
;
CrysAlisPro, Agilent Technologies,
Version 1.171.35.19 (release 27-10-2011 CrysAlis171 .NET)
(compiled Oct 27 2011,15:02:11)
Empirical absorption correction using spherical harmonics,
 implemented in SCALE3 ABSPACK scaling algorithm.
;
_exptl_crystal_colour 'clear yellow'
_exptl_crystal_colour_lustre clear
_exptl_crystal_colour_primary yellow
_exptl_crystal_density_diffrn 1.766
_exptl_crystal_description plate
_exptl_crystal_F_000 752
_exptl_crystal_preparation Luminescent
_exptl_crystal_recrystallization_method 'Re-crystallisation from solvent: Acetonitrile, ethyl acetate'
_exptl_crystal_size_max 0.15
_exptl_crystal_size_mid 0.15
_exptl_crystal_size_min 0.04
_refine_diff_density_max 3.287
_refine_diff_density_min -2.188
_refine_diff_density_rms 0.176
_refine_ls_extinction_method none
_refine_ls_goodness_of_fit_ref 1.053
_refine_ls_hydrogen_treatment constr
_refine_ls_matrix_type full
_refine_ls_number_parameters 399
_refine_ls_number_reflns 5672
_refine_ls_number_restraints 0
_refine_ls_restrained_S_all 1.053
_refine_ls_R_factor_all 0.0480
_refine_ls_R_factor_gt 0.0473
_refine_ls_shift/su_max 0.000
_refine_ls_shift/su_mean 0.000
_refine_ls_structure_factor_coef Fsqd
_refine_ls_weighting_details 'w=1/[\s^2^(Fo^2^)+(0.0822P)^2^+6.4801P] where P=(Fo^2^+2Fc^2^)/3'
_refine_ls_weighting_scheme calc
_refine_ls_wR_factor_gt 0.1270
_refine_ls_wR_factor_ref 0.1279
_reflns_Friedel_coverage 0.000
_reflns_number_gt 5543
_reflns_number_total 5672
_reflns_threshold_expression 'I > 2\s(I)'
_cod_data_source_file c8dt04433c2.cif
_cod_data_source_block 1
_cod_depositor_comments 'Adding full bibliography for 7048306--7048309.cif.'
_cod_original_cell_volume 1449.28(8)
_cod_database_code 7048306
_shelx_shelxl_version_number 2014/7
_shelx_space_group_comment
;
The symmetry employed for this shelxl refinement is uniquely defined
by the following loop, which should always be used as a source of
symmetry information in preference to the above space-group names.
They are only intended as comments.
;
_olex2_refinement_description
;
1. Fixed Uiso
 At 1.2 times of:
  All C(H) groups
 At 1.5 times of:
  All C(H,H,H) groups
2.a Aromatic/amide H refined with riding coordinates:
 C21(H21), C15(H15), C13(H13), C20(H20), C18(H18), C5(H5), C32(H32), C3(H3),
 C2(H2), C26(H26), C8(H8), C9(H9), C19(H19), C30(H30), C29(H29), C24(H24),
 C4(H4), C31(H31)
2.b Idealised Me refined as rotating group:
 C10(H10A,H10B,H10C), C34(H34A,H34B,H34C)
;
_olex2_computing_structure_refinement_long 'ShelXL (Sheldrick, 2008)'
_olex2_computing_structure_solution_long 'ShelXS (Sheldrick, 2008)'
_olex2_date_sample_data_collection 01/07/2012
_olex2_submission_special_instructions 'No special instructions were received'

loop_
_space_group_symop_operation_xyz
'x, y, z'
'-x, -y, -z'

loop_
_atom_site_label
_atom_site_type_symbol
_atom_site_fract_x
_atom_site_fract_y
_atom_site_fract_z
_atom_site_U_iso_or_equiv
_atom_site_adp_type
_atom_site_occupancy
_atom_site_site_symmetry_order
_atom_site_calc_flag
_atom_site_refinement_flags_posn
Ir1 Ir 0.25076(2) 0.18190(2) 0.73085(2) 0.03097(11) Uani 1 1 d .
N4 N 0.3312(5) 0.2605(4) 0.5823(4) 0.0345(11) Uani 1 1 d .
C16 C 0.1532(6) 0.3339(5) 0.7395(5) 0.0295(11) Uani 1 1 d .
N3 N 0.1840(5) 0.1231(5) 0.8851(4) 0.0332(10) Uani 1 1 d .
F1 F -0.0421(5) 0.4096(4) 0.9502(4) 0.0566(11) Uani 1 1 d .
F2 F 0.0515(6) 0.6443(4) 0.6004(4) 0.0638(12) Uani 1 1 d .
C7 C 0.3135(7) 0.0136(6) 0.7260(5) 0.0373(14) Uani 1 1 d .
F3 F 0.7200(4) 0.3974(4) 0.6149(4) 0.0613(12) Uani 1 1 d .
C11 C 0.0927(6) 0.3213(6) 0.8402(5) 0.0329(12) Uani 1 1 d .
C6 C 0.0749(7) 0.1145(7) 0.6767(5) 0.0401(14) Uani 1 1 d .
C27 C 0.4283(6) 0.2428(6) 0.7695(6) 0.0384(14) Uani 1 1 d .
N1 N 0.2185(6) -0.0509(5) 0.6926(4) 0.0416(12) Uani 1 1 d .
C28 C 0.4563(7) 0.3101(5) 0.5765(6) 0.0391(14) Uani 1 1 d .
C17 C 0.1157(6) 0.2063(6) 0.9222(5) 0.0342(12) Uani 1 1 d .
F4 F 0.6429(5) 0.2725(5) 0.9838(5) 0.0688(13) Uani 1 1 d .
C1 C 0.0893(7) 0.0023(6) 0.6650(5) 0.0397(14) Uani 1 1 d .
C21 C 0.2094(7) 0.0140(6) 0.9531(5) 0.0400(14) Uani 1 1 d .
H21 H 0.2541 -0.0436 0.9263 0.048 Uiso 1 1 calc R
C15 C 0.1365(7) 0.4443(6) 0.6582(6) 0.0402(14) Uani 1 1 d .
H15 H 0.1744 0.4550 0.5893 0.048 Uiso 1 1 calc R
C13 C 0.0036(7) 0.5284(6) 0.7759(7) 0.0463(16) Uani 1 1 d .
H13 H -0.0464 0.5936 0.7875 0.056 Uiso 1 1 calc R
C22 C 0.5126(6) 0.3008(6) 0.6809(6) 0.0401(14) Uani 1 1 d .
N2 N 0.4214(6) -0.0611(6) 0.7515(5) 0.0480(14) Uani 1 1 d .
C14 C 0.0646(7) 0.5370(6) 0.6792(6) 0.0441(15) Uani 1 1 d .
C20 C 0.1749(7) -0.0208(7) 1.0601(6) 0.0446(15) Uani 1 1 d .
H20 H 0.1954 -0.0997 1.1056 0.054 Uiso 1 1 calc R
C18 C 0.0775(7) 0.1765(7) 1.0292(6) 0.0445(15) Uani 1 1 d .
H18 H 0.0295 0.2337 1.0545 0.053 Uiso 1 1 calc R
C23 C 0.6367(7) 0.3440(6) 0.6994(7) 0.0474(17) Uani 1 1 d .
C5 C -0.0540(7) 0.1724(6) 0.6489(5) 0.0396(13) Uani 1 1 d .
H5 H -0.0687 0.2514 0.6530 0.047 Uiso 1 1 calc R
C32 C 0.2674(7) 0.2663(6) 0.4908(5) 0.0423(14) Uani 1 1 d .
H32 H 0.1806 0.2320 0.4952 0.051 Uiso 1 1 calc R
C3 C -0.1384(8) -0.0032(8) 0.6085(6) 0.0509(17) Uani 1 1 d .
H3 H -0.2096 -0.0437 0.5871 0.061 Uiso 1 1 calc R
C2 C -0.0150(8) -0.0568(7) 0.6326(6) 0.0479(16) Uani 1 1 d .
H2 H 0.0008 -0.1353 0.6275 0.057 Uiso 1 1 calc R
C12 C 0.0196(7) 0.4200(6) 0.8544(6) 0.0414(14) Uani 1 1 d .
C26 C 0.4759(8) 0.2359(7) 0.8734(6) 0.0452(15) Uani 1 1 d .
H26 H 0.4228 0.1992 0.9351 0.054 Uiso 1 1 calc R
C8 C 0.2713(9) -0.1635(7) 0.6962(7) 0.058(2) Uani 1 1 d .
H8 H 0.2274 -0.2235 0.6746 0.069 Uiso 1 1 calc R
C9 C 0.3938(9) -0.1706(7) 0.7354(8) 0.058(2) Uani 1 1 d .
H9 H 0.4532 -0.2386 0.7502 0.070 Uiso 1 1 calc R
C19 C 0.1091(8) 0.0637(7) 1.0988(6) 0.0466(16) Uani 1 1 d .
H19 H 0.0861 0.0442 1.1724 0.056 Uiso 1 1 calc R
C30 C 0.4499(9) 0.3690(6) 0.3847(6) 0.0517(19) Uani 1 1 d .
H30 H 0.4903 0.4061 0.3170 0.062 Uiso 1 1 calc R
C29 C 0.5170(8) 0.3639(6) 0.4760(7) 0.0481(17) Uani 1 1 d .
H29 H 0.6046 0.3966 0.4718 0.058 Uiso 1 1 calc R
C10 C 0.5440(8) -0.0348(7) 0.7991(7) 0.0529(17) Uani 1 1 d .
H10A H 0.5852 0.0373 0.7506 0.079 Uiso 1 1 calc GR
H10B H 0.6078 -0.1031 0.8117 0.079 Uiso 1 1 calc GR
H10C H 0.5217 -0.0210 0.8671 0.079 Uiso 1 1 calc GR
C24 C 0.6826(7) 0.3369(7) 0.7994(8) 0.0542(19) Uani 1 1 d .
H24 H 0.7675 0.3678 0.8098 0.065 Uiso 1 1 calc R
C4 C -0.1593(8) 0.1138(7) 0.6156(6) 0.0488(16) Uani 1 1 d .
H4 H -0.2448 0.1532 0.5978 0.059 Uiso 1 1 calc R
C31 C 0.3230(9) 0.3200(7) 0.3911(6) 0.0521(18) Uani 1 1 d .
H31 H 0.2751 0.3233 0.3282 0.062 Uiso 1 1 calc R
C25 C 0.5985(8) 0.2825(7) 0.8829(7) 0.0520(18) Uani 1 1 d .
C33 C -0.3219(9) 0.5705(9) 0.9729(8) 0.059(2) Uani 1 1 d .
C34 C -0.3255(10) 0.4911(9) 1.0817(8) 0.066(2) Uani 1 1 d .
H34A H -0.4081 0.4439 1.0933 0.099 Uiso 1 1 calc GR
H34B H -0.3245 0.5390 1.1310 0.099 Uiso 1 1 calc GR
H34C H -0.2464 0.4367 1.0946 0.099 Uiso 1 1 calc GR
N5 N -0.3209(11) 0.6324(10) 0.8889(9) 0.087(3) Uani 1 1 d .

loop_
_atom_site_aniso_label
_atom_site_aniso_U_11
_atom_site_aniso_U_22
_atom_site_aniso_U_33
_atom_site_aniso_U_23
_atom_site_aniso_U_13
_atom_site_aniso_U_12
Ir1 0.03592(17) 0.02324(15) 0.03430(17) -0.01016(11) 0.01098(10) -0.00028(10)
N4 0.042(3) 0.022(2) 0.039(3) -0.009(2) 0.017(2) 0.0033(19)
C16 0.027(3) 0.025(3) 0.042(3) -0.018(2) 0.006(2) -0.004(2)
N3 0.036(3) 0.032(3) 0.033(2) -0.013(2) 0.014(2) -0.004(2)
F1 0.058(3) 0.057(3) 0.067(3) -0.039(2) 0.012(2) 0.008(2)
F2 0.081(3) 0.029(2) 0.074(3) -0.007(2) -0.003(3) 0.012(2)
C7 0.047(3) 0.029(3) 0.035(3) -0.010(2) 0.014(3) 0.009(3)
F3 0.043(2) 0.044(2) 0.091(3) -0.012(2) 0.020(2) -0.0093(18)
C11 0.024(3) 0.034(3) 0.046(3) -0.022(3) 0.005(2) -0.008(2)
C6 0.043(3) 0.044(4) 0.036(3) -0.016(3) 0.010(3) -0.017(3)
C27 0.034(3) 0.031(3) 0.048(4) -0.010(3) 0.009(3) 0.005(2)
N1 0.060(3) 0.027(3) 0.040(3) -0.015(2) 0.012(2) -0.007(2)
C28 0.045(3) 0.023(3) 0.049(4) -0.012(3) 0.018(3) 0.003(2)
C17 0.031(3) 0.036(3) 0.040(3) -0.018(3) 0.009(2) -0.006(2)
F4 0.064(3) 0.076(3) 0.075(3) -0.035(3) -0.019(2) 0.000(3)
C1 0.047(3) 0.036(3) 0.040(3) -0.018(3) 0.016(3) -0.012(3)
C21 0.046(3) 0.033(3) 0.040(3) -0.009(3) 0.014(3) 0.000(3)
C15 0.041(3) 0.034(3) 0.048(4) -0.016(3) 0.007(3) -0.002(3)
C13 0.041(3) 0.036(3) 0.071(5) -0.031(3) 0.000(3) 0.006(3)
C22 0.033(3) 0.026(3) 0.061(4) -0.014(3) 0.013(3) 0.004(2)
N2 0.047(3) 0.043(3) 0.058(4) -0.021(3) 0.007(3) 0.000(3)
C14 0.043(3) 0.025(3) 0.064(4) -0.012(3) -0.004(3) -0.001(3)
C20 0.045(4) 0.043(4) 0.043(4) -0.008(3) 0.008(3) -0.005(3)
C18 0.041(3) 0.054(4) 0.048(4) -0.029(3) 0.016(3) -0.008(3)
C23 0.036(3) 0.029(3) 0.075(5) -0.013(3) 0.011(3) 0.000(2)
C5 0.041(3) 0.039(3) 0.040(3) -0.014(3) 0.010(3) -0.006(3)
C32 0.050(4) 0.035(3) 0.042(3) -0.013(3) 0.010(3) 0.001(3)
C3 0.053(4) 0.056(4) 0.050(4) -0.025(4) 0.009(3) -0.011(3)
C2 0.057(4) 0.051(4) 0.041(3) -0.021(3) 0.015(3) -0.016(3)
C12 0.037(3) 0.041(3) 0.055(4) -0.028(3) 0.009(3) -0.003(3)
C26 0.048(4) 0.041(4) 0.048(4) -0.016(3) 0.004(3) 0.005(3)
C8 0.062(5) 0.040(4) 0.075(5) -0.025(4) 0.009(4) 0.002(3)
C9 0.067(5) 0.040(4) 0.077(6) -0.033(4) 0.001(4) 0.016(4)
C19 0.050(4) 0.055(4) 0.037(3) -0.017(3) 0.013(3) -0.010(3)
C30 0.074(5) 0.032(3) 0.046(4) -0.009(3) 0.027(4) 0.002(3)
C29 0.052(4) 0.026(3) 0.065(5) -0.013(3) 0.029(3) -0.003(3)
C10 0.051(4) 0.048(4) 0.061(5) -0.018(4) 0.005(3) -0.003(3)
C24 0.034(3) 0.039(4) 0.094(6) -0.026(4) 0.003(4) -0.006(3)
C4 0.044(4) 0.054(4) 0.052(4) -0.020(3) 0.003(3) -0.006(3)
C31 0.071(5) 0.042(4) 0.042(4) -0.012(3) 0.016(3) 0.002(3)
C25 0.050(4) 0.043(4) 0.070(5) -0.028(4) -0.012(4) 0.007(3)
C33 0.051(4) 0.060(5) 0.070(6) -0.027(5) 0.004(4) -0.005(4)
C34 0.063(5) 0.058(5) 0.083(6) -0.029(5) -0.004(4) -0.006(4)
N5 0.095(7) 0.088(7) 0.081(6) -0.030(6) 0.018(5) -0.009(5)

loop_
_atom_type_symbol
_atom_type_description
_atom_type_scat_dispersion_real
_atom_type_scat_dispersion_imag
_atom_type_scat_source
C C 0.0181 0.0091 'International Tables Vol C Tables 4.2.6.8 and 6.1.1.4'
H H 0.0000 0.0000 'International Tables Vol C Tables 4.2.6.8 and 6.1.1.4'
F F 0.0727 0.0534 'International Tables Vol C Tables 4.2.6.8 and 6.1.1.4'
Ir Ir -4.7710 6.5667 'International Tables Vol C Tables 4.2.6.8 and 6.1.1.4'
N N 0.0311 0.0180 'International Tables Vol C Tables 4.2.6.8 and 6.1.1.4'

loop_
_geom_angle_atom_site_label_1
_geom_angle_atom_site_label_2
_geom_angle_atom_site_label_3
_geom_angle
N4 Ir1 C7 90.7(2)
N4 Ir1 C6 95.9(2)
C16 Ir1 N4 95.0(2)
C16 Ir1 N3 80.2(2)
C16 Ir1 C7 169.1(2)
C16 Ir1 C6 93.5(3)
C16 Ir1 C27 90.2(2)
N3 Ir1 N4 171.6(2)
N3 Ir1 C7 95.1(2)
N3 Ir1 C6 91.4(2)
N3 Ir1 C27 93.8(2)
C7 Ir1 C6 76.6(3)
C27 Ir1 N4 79.2(3)
C27 Ir1 C7 100.0(3)
C27 Ir1 C6 174.1(2)
C28 N4 Ir1 117.6(5)
C32 N4 Ir1 123.5(5)
C32 N4 C28 118.9(6)
C11 C16 Ir1 113.6(4)
C15 C16 Ir1 128.0(5)
C15 C16 C11 118.3(5)
C17 N3 Ir1 116.5(4)
C21 N3 Ir1 124.8(4)
C21 N3 C17 118.5(5)
N1 C7 Ir1 115.8(5)
N2 C7 Ir1 139.6(6)
N2 C7 N1 104.5(6)
C16 C11 C17 116.1(5)
C12 C11 C16 118.5(6)
C12 C11 C17 125.4(6)
C1 C6 Ir1 115.7(5)
C1 C6 C5 115.9(6)
C5 C6 Ir1 128.4(5)
C22 C27 Ir1 114.9(5)
C22 C27 C26 117.2(7)
C26 C27 Ir1 127.9(5)
C7 N1 C1 118.0(5)
C7 N1 C8 110.3(6)
C8 N1 C1 131.6(6)
N4 C28 C22 113.4(6)
N4 C28 C29 119.8(7)
C29 C28 C22 126.8(7)
N3 C17 C11 113.3(5)
N3 C17 C18 120.0(6)
C18 C17 C11 126.7(6)
C6 C1 N1 113.8(6)
C6 C1 C2 123.7(7)
C2 C1 N1 122.5(6)
N3 C21 C20 124.2(6)
C14 C15 C16 119.5(6)
C12 C13 C14 116.0(6)
C27 C22 C28 114.8(6)
C23 C22 C27 119.1(7)
C23 C22 C28 126.1(7)
C7 N2 C9 110.3(7)
C7 N2 C10 124.2(6)
C9 N2 C10 125.2(7)
F2 C14 C15 118.9(7)
F2 C14 C13 117.0(6)
C13 C14 C15 124.1(7)
C21 C20 C19 117.6(7)
C19 C18 C17 120.2(6)
F3 C23 C22 119.7(7)
F3 C23 C24 116.7(7)
C24 C23 C22 123.7(7)
C4 C5 C6 120.8(6)
N4 C32 C31 122.8(7)
C2 C3 C4 118.8(7)
C3 C2 C1 120.6(7)
F1 C12 C11 119.8(6)
F1 C12 C13 116.6(6)
C13 C12 C11 123.7(6)
C25 C26 C27 119.2(7)
C9 C8 N1 106.6(7)
C8 C9 N2 108.3(7)
C18 C19 C20 119.4(6)
C29 C30 C31 119.9(7)
C30 C29 C28 120.1(7)
C25 C24 C23 115.9(7)
C5 C4 C3 120.2(7)
C32 C31 C30 118.6(8)
C26 C25 F4 117.9(8)
C26 C25 C24 125.0(8)
C24 C25 F4 117.1(7)
N5 C33 C34 179.0(11)

loop_
_geom_bond_atom_site_label_1
_geom_bond_atom_site_label_2
_geom_bond_distance
Ir1 N4 2.046(5)
Ir1 C16 2.037(6)
Ir1 N3 2.039(5)
Ir1 C7 2.069(6)
Ir1 C6 2.145(7)
Ir1 C27 2.040(7)
N4 C28 1.371(9)
N4 C32 1.350(9)
C16 C11 1.415(8)
C16 C15 1.407(9)
N3 C17 1.378(8)
N3 C21 1.334(8)
F1 C12 1.367(8)
F2 C14 1.364(8)
C7 N1 1.377(9)
C7 N2 1.343(9)
F3 C23 1.370(9)
C11 C17 1.456(9)
C11 C12 1.408(9)
C6 C1 1.371(10)
C6 C5 1.428(10)
C27 C22 1.424(9)
C27 C26 1.432(10)
N1 C1 1.412(10)
N1 C8 1.392(9)
C28 C22 1.462(11)
C28 C29 1.410(10)
C17 C18 1.393(9)
F4 C25 1.375(10)
C1 C2 1.396(10)
C21 C20 1.381(10)
C15 C14 1.379(10)
C13 C14 1.379(11)
C13 C12 1.373(11)
C22 C23 1.391(10)
N2 C9 1.394(10)
N2 C10 1.455(10)
C20 C19 1.391(11)
C18 C19 1.385(11)
C23 C24 1.377(13)
C5 C4 1.407(10)
C32 C31 1.382(10)
C3 C2 1.357(12)
C3 C4 1.410(11)
C26 C25 1.364(11)
C8 C9 1.314(13)
C30 C29 1.366(13)
C30 C31 1.383(13)
C24 C25 1.369(13)
C33 C34 1.448(14)
C33 N5 1.119(14)
